data_4115714
loop_
_publ_author_name
'Joanna L. Clark'
'John J. Stezowski'

_publ_section_title
;
 Molecular Recognition in Cyclodextrin Complexes of Amino Acid
 Derivatives. 1. Crystallographic Studies of \b-Cyclodextrin Complexes
 with N-Acetyl-l-phenylalanine Methyl Ester and N-Acetyl-l-phenylalanine
 Amide Pseudopeptides
;
_journal_name_full 'Journal of the American Chemical Society'
_journal_page_first 9880
_journal_page_last 9888
_journal_paper_doi 10.1021/ja003717v
_journal_volume 123
_journal_year 2001
_chemical_formula_sum 'C108 H216 N2 O176'
_chemical_formula_weight 4358.83
_chemical_name_common N-acetyl-L-F-amide/Beta-cyclodextrin
_chemical_name_systematic
;
 ?
;
_space_group_IT_number 1
_symmetry_cell_setting triclinic
_symmetry_space_group_name_Hall 'P 1'
_symmetry_space_group_name_H-M 'P 1'
_atom_sites_solution_hydrogens geom
_atom_sites_solution_primary direct
_atom_sites_solution_secondary difmap
_audit_creation_method SHELXL-97
_cell_angle_alpha 103.32(6)
_cell_angle_beta 112.86(6)
_cell_angle_gamma 99.22(6)
_cell_formula_units_Z 1
_cell_length_a 18.12(6)
_cell_length_b 15.40(6)
_cell_length_c 15.53(6)
_cell_measurement_temperature 293(2)
_cell_volume 3732(2)
_computing_structure_refinement 'SHELXL-97 (Sheldrick, 1997)'
_computing_structure_solution 'SHELXS-97 (Sheldrick, 1990)'
_diffrn_ambient_temperature 293(2)
_diffrn_measured_fraction_theta_full 0.845
_diffrn_measured_fraction_theta_max 0.845
_diffrn_measurement_device_type 'MarResearch image plate 18cm'
_diffrn_measurement_method oscillation
_diffrn_radiation_monochromator graphite
_diffrn_radiation_source 'rotating anode'
_diffrn_radiation_type MoK\a
_diffrn_radiation_wavelength 0.71073
_diffrn_reflns_av_R_equivalents 0.0273
_diffrn_reflns_av_sigmaI/netI 0.0302
_diffrn_reflns_limit_h_max 22
_diffrn_reflns_limit_h_min 0
_diffrn_reflns_limit_k_max 16
_diffrn_reflns_limit_k_min -17
_diffrn_reflns_limit_l_max 17
_diffrn_reflns_limit_l_min -19
_diffrn_reflns_number 22061
_diffrn_reflns_theta_full 26.02
_diffrn_reflns_theta_max 26.02
_diffrn_reflns_theta_min 3.48
_exptl_absorpt_coefficient_mu 0.191
_exptl_absorpt_correction_type none
_exptl_crystal_density_diffrn 1.939
_exptl_crystal_F_000 2286
_refine_diff_density_max 0.745
_refine_diff_density_min -0.708
_refine_diff_density_rms 0.109
_refine_ls_abs_structure_details 'Flack H D (1983), Acta Cryst. A39, 876-881'
_refine_ls_abs_structure_Flack 0.0(7)
_refine_ls_extinction_coef 0.208(8)
_refine_ls_extinction_expression Fc^*^=kFc[1+0.001xFc^2^\l^3^/sin(2\q)]^-1/4^
_refine_ls_extinction_method SHELXL
_refine_ls_goodness_of_fit_ref 1.057
_refine_ls_hydrogen_treatment mixed
_refine_ls_matrix_type fullcycle
_refine_ls_number_parameters 1720
_refine_ls_number_reflns 12425
_refine_ls_number_restraints 230
_refine_ls_restrained_S_all 1.050
_refine_ls_R_factor_all 0.0859
_refine_ls_R_factor_gt 0.0837
_refine_ls_shift/su_max 0.119
_refine_ls_shift/su_mean 0.005
_refine_ls_structure_factor_coef Fsqd
_refine_ls_weighting_details 'calc w=1/[\s^2^(Fo^2^)+(0.1794P)^2^+1.3160P] where P=(Fo^2^+2Fc^2^)/3'
_refine_ls_weighting_scheme calc
_refine_ls_wR_factor_gt 0.2125
_refine_ls_wR_factor_ref 0.2162
_reflns_number_gt 11842
_reflns_number_total 12425
_reflns_threshold_expression >2sigma(I)
_cod_data_source_file ja003717v_2.cif
_cod_data_source_block ni281
_cod_original_cell_volume 3732(24)
_cod_database_code 4115714

loop_
_symmetry_equiv_pos_as_xyz
'x, y, z'

loop_
_atom_site_label
_atom_site_type_symbol
_atom_site_fract_x
_atom_site_fract_y
_atom_site_fract_z
_atom_site_U_iso_or_equiv
_atom_site_adp_type
_atom_site_occupancy
_atom_site_symmetry_multiplicity
_atom_site_calc_flag
_atom_site_refinement_flags
_atom_site_disorder_assembly
_atom_site_disorder_group
C1_1 C 0.1991(3) -0.0023(4) 0.2514(3) 0.0282(9) Uani 1 1 d . D .
H1_1 H 0.1874 -0.0591 0.2678 0.034 Uiso 1 1 calc R . .
C2_1 C 0.2668(3) -0.0026(4) 0.2163(3) 0.0313(9) Uani 1 1 d . . .
H2_1 H 0.2467 -0.0575 0.1580 0.038 Uiso 1 1 calc R . .
C3_1 C 0.2846(3) 0.0826(4) 0.1871(4) 0.0310(9) Uani 1 1 d . . .
H3_1 H 0.3057 0.1381 0.2449 0.037 Uiso 1 1 calc R . .
C4_1 C 0.2026(3) 0.0865(4) 0.1071(4) 0.0306(9) Uani 1 1 d . . .
H4_1 H 0.1841 0.0347 0.0464 0.037 Uiso 1 1 calc R . .
C5_1 C 0.13577(14) 0.08168(17) 0.14325(16) 0.0399(12) Uani 1 1 d . C .
H5_1 H 0.1520 0.1377 0.1991 0.048 Uiso 1 1 calc R . .
O2_1 O 0.34094(14) -0.00945(17) 0.29166(16) 0.0381(8) Uani 1 1 d R . .
O3_1 O 0.34353(14) 0.08069(17) 0.14941(16) 0.0463(10) Uani 1 1 d R . .
O4_1 O 0.21779(14) 0.17194(17) 0.08864(16) 0.0315(7) Uani 1 1 d R . .
O5_1 O 0.12498(14) 0.00147(17) 0.17415(16) 0.0367(8) Uani 1 1 d R . .
C6_1 C 0.04973(14) 0.07299(17) 0.06309(16) 0.078(3) Uani 1 1 d R . .
H6A_1 H 0.0120 0.0780 0.0933 0.093 Uiso 1 1 calc R A 1
H6B_1 H 0.0544 0.1253 0.0388 0.093 Uiso 1 1 calc R B 1
O6A_1 O 0.01835(14) 0.00207(17) -0.00714(16) 0.075 Uiso 0.587(13) 1 d PR C 1
O6B_1 O -0.00928(14) 0.04665(17) 0.07802(16) 0.062 Uiso 0.412(13) 1 d PR C 2
C1_2 C 0.19895(14) 0.16981(17) -0.01093(16) 0.0305(9) Uani 1 1 d R . .
H1_2 H 0.1846 0.1055 -0.0527 0.037 Uiso 1 1 calc R . .
C2_2 C 0.2768(3) 0.2260(4) -0.0085(4) 0.0317(10) Uani 1 1 d . . .
H2_2 H 0.2642 0.2265 -0.0757 0.038 Uiso 1 1 calc R . .
C3_2 C 0.2994(3) 0.3246(4) 0.0560(3) 0.0274(9) Uani 1 1 d . . .
H3_2 H 0.3115 0.3260 0.1235 0.033 Uiso 1 1 calc R . .
C4_2 C 0.2266(3) 0.3646(3) 0.0161(3) 0.0237(8) Uani 1 1 d . . .
H4_2 H 0.2191 0.3708 -0.0480 0.028 Uiso 1 1 calc R . .
C5_2 C 0.1451(3) 0.3023(4) 0.0047(3) 0.0276(9) Uani 1 1 d . . .
H5_2 H 0.1485 0.3069 0.0702 0.033 Uiso 1 1 calc R . .
C6_2 C 0.0688(3) 0.3300(4) -0.0543(4) 0.0331(10) Uani 1 1 d . . .
H6A_2 H 0.0186 0.2857 -0.0661 0.040 Uiso 1 1 calc R . .
H6B_2 H 0.0703 0.3908 -0.0171 0.040 Uiso 1 1 calc R . .
O2_2 O 0.3433(3) 0.1845(3) 0.0227(3) 0.0424(9) Uani 1 1 d . . .
O3_2 O 0.3708(2) 0.3803(3) 0.0558(3) 0.0376(8) Uani 1 1 d . . .
O4_2 O 0.2467(2) 0.4548(3) 0.0855(2) 0.0293(7) Uani 1 1 d . . .
O5_2 O 0.1314(2) 0.2072(3) -0.0484(3) 0.0321(7) Uani 1 1 d . . .
O6_2 O 0.0675(3) 0.3323(4) -0.1450(3) 0.0446(9) Uani 1 1 d . . .
C1_3 C 0.2350(3) 0.5296(4) 0.0486(3) 0.0294(9) Uani 1 1 d . . .
H1_3 H 0.2176 0.5077 -0.0226 0.035 Uiso 1 1 calc R . .
C2_3 C 0.3179(3) 0.6056(4) 0.0983(3) 0.0291(9) Uani 1 1 d . . .
H2_3 H 0.3101 0.6558 0.0697 0.035 Uiso 1 1 calc R . .
C3_3 C 0.3440(3) 0.6446(4) 0.2082(3) 0.0275(9) Uani 1 1 d . . .
H3_3 H 0.3536 0.5958 0.2385 0.033 Uiso 1 1 calc R . .
C4_3 C 0.2748(3) 0.6799(4) 0.2221(3) 0.0258(8) Uani 1 1 d . . .
H4_3 H 0.2674 0.7315 0.1956 0.031 Uiso 1 1 calc R . .
C5_3 C 0.1931(3) 0.6008(4) 0.1690(4) 0.0326(10) Uani 1 1 d . . .
H5_3 H 0.1998 0.5508 0.1980 0.039 Uiso 1 1 calc R . .
C6_3 C 0.1205(3) 0.6332(5) 0.1741(5) 0.0539(17) Uani 1 1 d . . .
H6A_3 H 0.0699 0.5822 0.1355 0.065 Uiso 1 1 calc R . .
H6B_3 H 0.1288 0.6514 0.2420 0.065 Uiso 1 1 calc R . .
O2_3 O 0.3799(2) 0.5700(3) 0.0805(3) 0.0364(8) Uani 1 1 d . . .
O3_3 O 0.4185(2) 0.7204(3) 0.2543(3) 0.0388(8) Uani 1 1 d . . .
O4_3 O 0.2969(2) 0.7110(3) 0.3257(2) 0.0259(6) Uani 1 1 d . . .
O5_3 O 0.1732(2) 0.5658(3) 0.0658(3) 0.0349(8) Uani 1 1 d . . .
O6_3 O 0.1109(5) 0.7079(6) 0.1386(5) 0.089(2) Uani 1 1 d . . .
C1_4 C 0.2975(3) 0.8040(3) 0.3671(3) 0.0255(8) Uani 1 1 d . . .
H1_4 H 0.2917 0.8364 0.3185 0.031 Uiso 1 1 calc R . .
C2_4 C 0.3815(3) 0.8516(3) 0.4570(3) 0.0252(8) Uani 1 1 d . . .
H2_4 H 0.3823 0.9158 0.4856 0.030 Uiso 1 1 calc R . .
C3_4 C 0.3912(3) 0.8037(4) 0.5338(3) 0.0270(9) Uani 1 1 d . . .
H3_4 H 0.3914 0.7395 0.5074 0.032 Uiso 1 1 calc R . .
C4_4 C 0.3186(3) 0.8040(3) 0.5601(3) 0.0243(8) Uani 1 1 d . . .
H4_4 H 0.3232 0.8677 0.5954 0.029 Uiso 1 1 calc R . .
C5_4 C 0.2342(3) 0.7634(4) 0.4678(4) 0.0298(9) Uani 1 1 d . . .
H5_4 H 0.2254 0.6966 0.4400 0.036 Uiso 1 1 calc R . .
C6_4 C 0.1622(3) 0.7788(5) 0.4905(4) 0.0439(13) Uani 1 1 d . . .
H6A_4 H 0.1105 0.7531 0.4302 0.053 Uiso 1 1 calc R . .
H6B_4 H 0.1584 0.7464 0.5360 0.053 Uiso 1 1 calc R . .
O2_4 O 0.4485(2) 0.8545(3) 0.4300(3) 0.0332(7) Uani 1 1 d . . .
O3_4 O 0.4674(2) 0.8520(4) 0.6209(3) 0.0420(9) Uani 1 1 d . . .
O4_4 O 0.3243(2) 0.7483(3) 0.6233(3) 0.0306(7) Uani 1 1 d . . .
O5_4 O 0.2321(2) 0.8068(3) 0.3945(3) 0.0323(7) Uani 1 1 d . . .
O6_4 O 0.1728(3) 0.8768(4) 0.5336(4) 0.0587(12) Uani 1 1 d . . .
C1_5 C 0.3232(4) 0.7877(4) 0.7148(4) 0.0346(10) Uani 1 1 d . . .
H1_5 H 0.3242 0.8531 0.7241 0.042 Uiso 1 1 calc R . .
C2_5 C 0.4014(4) 0.7815(4) 0.7973(4) 0.0349(10) Uani 1 1 d . . .
H2_5 H 0.4008 0.8096 0.8604 0.042 Uiso 1 1 calc R . .
C3_5 C 0.3995(3) 0.6820(4) 0.7869(4) 0.0306(9) Uani 1 1 d . . .
H3_5 H 0.4012 0.6524 0.7249 0.037 Uiso 1 1 calc R . .
C4_5 C 0.3199(3) 0.6307(4) 0.7869(4) 0.0294(9) Uani 1 1 d . D .
H4_5 H 0.3213 0.6549 0.8518 0.035 Uiso 1 1 calc R . .
C5_5 C 0.2429(3) 0.6428(5) 0.7072(5) 0.0423(12) Uani 1 1 d . . .
O2_5 O 0.4749(3) 0.8319(3) 0.7992(3) 0.0476(10) Uani 1 1 d . . .
O3_5 O 0.4702(3) 0.6768(4) 0.8686(3) 0.0452(9) Uani 1 1 d . . .
O4_5 O 0.3147(2) 0.5341(3) 0.7649(2) 0.0267(6) Uani 1 1 d . . .
O5_5 O 0.2508(3) 0.7398(3) 0.7172(4) 0.0441(9) Uani 1 1 d . D .
C6A_5 C 0.1682(8) 0.6170(11) 0.7316(13) 0.067 Uiso 0.734(15) 1 d P D 1
O6A_5 O 0.1664(10) 0.6569(12) 0.8042(12) 0.120 Uiso 0.734(15) 1 d P D 1
C6B_5 C 0.1575(11) 0.5951(15) 0.6933(16) 0.030 Uiso 0.267(14) 1 d P D 2
O6B_5 O 0.089(2) 0.611(3) 0.620(3) 0.104 Uiso 0.267(14) 1 d P D 2
C1_6 C 0.3065(3) 0.4895(3) 0.8332(3) 0.0259(8) Uani 1 1 d . D .
H1_6 H 0.3118 0.5364 0.8915 0.031 Uiso 1 1 calc R . .
C2_6 C 0.3770(3) 0.4436(3) 0.8644(3) 0.0266(8) Uani 1 1 d . . .
H2_6 H 0.3710 0.4123 0.9105 0.032 Uiso 1 1 calc R D .
C3_6 C 0.3691(3) 0.3708(3) 0.7739(3) 0.0266(9) Uani 1 1 d . D .
H3_6 H 0.3747 0.4006 0.7266 0.032 Uiso 1 1 calc R . .
C4_6 C 0.2836(3) 0.3009(3) 0.7273(3) 0.0240(8) Uani 1 1 d . . .
H4_6 H 0.2809 0.2658 0.7718 0.029 Uiso 1 1 calc R D .
C5_6 C 0.2135(3) 0.3480(3) 0.7048(3) 0.0256(8) Uani 1 1 d . D .
H5_6 H 0.2103 0.3733 0.6515 0.031 Uiso 1 1 calc R . .
C6_6 C 0.1291(3) 0.2815(4) 0.6740(4) 0.0343(10) Uani 1 1 d . . .
H6A_6 H 0.0880 0.3161 0.6675 0.041 Uiso 1 1 calc R D .
H6B_6 H 0.1119 0.2362 0.6101 0.041 Uiso 1 1 calc R . .
O2_6 O 0.4564(2) 0.5112(3) 0.9133(3) 0.0337(7) Uani 1 1 d . D .
O3_6 O 0.4329(2) 0.3259(3) 0.8040(3) 0.0440(9) Uani 1 1 d . . .
O4_6 O 0.2735(2) 0.2387(3) 0.6367(3) 0.0290(7) Uani 1 1 d . D .
O5_6 O 0.2287(2) 0.4232(3) 0.7908(3) 0.0303(7) Uani 1 1 d . . .
O6_6 O 0.1317(3) 0.2342(3) 0.7441(3) 0.0439(9) Uani 1 1 d . D .
C1_7 C 0.2519(3) 0.1418(4) 0.6226(4) 0.0316(9) Uani 1 1 d . . .
H1_7 H 0.2521 0.1329 0.6831 0.038 Uiso 1 1 calc R D .
C2_7 C 0.3192(3) 0.1022(4) 0.6036(3) 0.0322(10) Uani 1 1 d . D .
H2_7 H 0.3066 0.0361 0.5972 0.039 Uiso 1 1 calc R . .
C3_7 C 0.3166(3) 0.1124(4) 0.5076(4) 0.0307(9) Uani 1 1 d . . .
H3_7 H 0.3290 0.1783 0.5129 0.037 Uiso 1 1 calc R D .
C4_7 C 0.2304(3) 0.0609(4) 0.4247(3) 0.0274(9) Uani 1 1 d . D .
H4_7 H 0.2194 -0.0057 0.4161 0.033 Uiso 1 1 calc R . .
C5_7 C 0.1651(3) 0.0987(4) 0.4494(4) 0.0330(10) Uani 1 1 d . . .
H5_7 H 0.1711 0.1629 0.4485 0.040 Uiso 1 1 calc R D .
C6_7 C 0.0767(3) 0.0393(5) 0.3778(4) 0.0482(14) Uani 1 1 d . D .
H6A_7 H 0.0374 0.0683 0.3926 0.058 Uiso 1 1 calc R . .
H6B_7 H 0.0671 0.0365 0.3112 0.058 Uiso 1 1 calc R . .
O2_7 O 0.3989(3) 0.1488(3) 0.6836(3) 0.0445(9) Uani 1 1 d . . .
O3_7 O 0.3765(2) 0.0729(3) 0.4866(3) 0.0402(9) Uani 1 1 d . D .
O4_7 O 0.2279(2) 0.0762(3) 0.3365(3) 0.0308(7) Uani 1 1 d . . .
O5_7 O 0.1732(2) 0.0953(3) 0.5445(3) 0.0393(8) Uani 1 1 d . D .
O6_7 O 0.0615(3) -0.0529(4) 0.3826(4) 0.0669(15) Uani 1 1 d . . .
C1_8 C 0.7222(3) 0.2676(4) 0.8603(3) 0.0277(9) Uani 1 1 d . . .
H1_8 H 0.7210 0.2057 0.8672 0.033 Uiso 1 1 calc R . .
C2_8 C 0.6561(3) 0.3017(4) 0.8848(3) 0.0275(9) Uani 1 1 d . . .
H2_8 H 0.6681 0.3047 0.9528 0.033 Uiso 1 1 calc R . .
C3_8 C 0.6587(3) 0.3972(3) 0.8765(3) 0.0243(8) Uani 1 1 d . . .
H3_8 H 0.6470 0.3951 0.8088 0.029 Uiso 1 1 calc R . .
C4_8 C 0.7450(3) 0.4627(3) 0.9475(3) 0.0237(8) Uani 1 1 d . . .
H4_8 H 0.7551 0.4694 1.0157 0.028 Uiso 1 1 calc R . .
C5_8 C 0.8115(3) 0.4247(4) 0.9262(3) 0.0260(8) Uani 1 1 d . . .
H5_8 H 0.8069 0.4284 0.8623 0.031 Uiso 1 1 calc R . .
C6_8 C 0.8990(3) 0.4765(4) 1.0055(4) 0.0325(9) Uiso 1 1 d . . .
H6A_8 H 0.9388 0.4519 0.9872 0.039 Uiso 1 1 calc R . .
H6B_8 H 0.9099 0.5416 1.0104 0.039 Uiso 1 1 calc R . .
O2_8 O 0.5759(2) 0.2380(3) 0.8197(3) 0.0375(8) Uani 1 1 d . . .
O3_8 O 0.5984(2) 0.4322(3) 0.9022(3) 0.0344(7) Uani 1 1 d . . .
O4_8 O 0.7477(2) 0.5509(3) 0.9317(2) 0.0279(6) Uani 1 1 d . . .
O5_8 O 0.8023(2) 0.3291(3) 0.9252(3) 0.0293(7) Uani 1 1 d . . .
O6_8 O 0.9103(3) 0.4682(3) 1.0992(3) 0.0412(8) Uiso 1 1 d . . .
C1_9 C 0.7786(3) 0.6308(4) 1.0152(3) 0.0296(9) Uani 1 1 d . . .
H1_9 H 0.7902 0.6121 1.0744 0.035 Uiso 1 1 calc R . .
C2_9 C 0.7114(3) 0.6827(4) 1.0009(4) 0.0322(10) Uani 1 1 d . . .
H2_9 H 0.7319 0.7372 1.0598 0.039 Uiso 1 1 calc R . .
C3_9 C 0.6961(3) 0.7162(4) 0.9125(4) 0.0305(9) Uani 1 1 d . . .
H3_9 H 0.6752 0.6620 0.8532 0.037 Uiso 1 1 calc R . .
C4_9 C 0.7775(3) 0.7767(4) 0.9260(3) 0.0280(9) Uani 1 1 d . . .
H4_9 H 0.7963 0.8339 0.9814 0.034 Uiso 1 1 calc R . .
C5_9 C 0.84489(13) 0.72461(16) 0.94641(15) 0.0325(10) Uani 1 1 d . . .
H5_9 H 0.8273 0.6713 0.8873 0.039 Uiso 1 1 calc R . .
C6_9 C 0.92909(13) 0.78244(16) 0.96889(15) 0.0570(17) Uani 1 1 d R . .
H6A_9 H 0.9261 0.8071 0.9159 0.068 Uiso 1 1 calc R . .
H6B_9 H 0.9688 0.7460 0.9780 0.068 Uiso 1 1 calc R . .
O2_9 O 0.63694(13) 0.62440(16) 0.99140(15) 0.0393(8) Uani 1 1 d R . .
O3_9 O 0.63478(13) 0.76655(16) 0.90065(15) 0.0423(9) Uani 1 1 d R . .
O4_9 O 0.76362(13) 0.79932(16) 0.83804(15) 0.0290(7) Uani 1 1 d R . .
O5_9 O 0.85195(13) 0.68993(16) 1.02644(15) 0.0352(8) Uani 1 1 d R . .
O6_9 O 0.95542(13) 0.86456(16) 1.06879(15) 0.108(3) Uani 1 1 d R . .
C1_10 C 0.78243(13) 0.89334(16) 0.84421(15) 0.0262(8) Uani 1 1 d R . .
H1_10 H 0.7961 0.9319 0.9110 0.031 Uiso 1 1 calc R . .
C2_10 C 0.7052(3) 0.9095(4) 0.7711(4) 0.0278(9) Uani 1 1 d . . .
H2_10 H 0.7175 0.9750 0.7749 0.033 Uiso 1 1 calc R . .
C3_10 C 0.6837(3) 0.8494(4) 0.6668(3) 0.0260(8) Uani 1 1 d . . .
H3_10 H 0.6713 0.7836 0.6616 0.031 Uiso 1 1 calc R . .
C4_10 C 0.7576(3) 0.8756(3) 0.6456(3) 0.0230(8) Uani 1 1 d . . .
H4_10 H 0.7657 0.9389 0.6422 0.028 Uiso 1 1 calc R . .
C5_10 C 0.8379(3) 0.8672(4) 0.7254(3) 0.0274(9) Uani 1 1 d . . .
H5_10 H 0.8334 0.8017 0.7199 0.033 Uiso 1 1 calc R . .
C6_10 C 0.9146(3) 0.9092(4) 0.7151(4) 0.0332(10) Uani 1 1 d . . .
H6A_10 H 0.9642 0.9071 0.7687 0.040 Uiso 1 1 calc R . .
H6B_10 H 0.9120 0.8729 0.6535 0.040 Uiso 1 1 calc R . .
O2_10 O 0.6370(2) 0.8886(3) 0.7939(3) 0.0397(8) Uani 1 1 d . . .
O3_10 O 0.6132(2) 0.8669(3) 0.5981(3) 0.0378(8) Uani 1 1 d . . .
O4_10 O 0.7389(2) 0.8102(3) 0.5517(3) 0.0295(7) Uani 1 1 d . . .
O5_10 O 0.8509(2) 0.9187(3) 0.8228(3) 0.0305(7) Uani 1 1 d . . .
O6_10 O 0.9201(3) 1.0015(4) 0.7168(4) 0.0544(11) Uani 1 1 d . . .
C1_11 C 0.7497(3) 0.8468(4) 0.4805(3) 0.0288(9) Uani 1 1 d . E .
H1_11 H 0.7667 0.9148 0.5067 0.035 Uiso 1 1 calc R . .
C2_11 C 0.6671(3) 0.8143(4) 0.3873(3) 0.0297(9) Uani 1 1 d . . .
H2_11 H 0.6748 0.8422 0.3396 0.036 Uiso 1 1 calc R . .
C3_11 C 0.6411(3) 0.7092(4) 0.3413(3) 0.0283(9) Uani 1 1 d . . .
H3_11 H 0.6321 0.6796 0.3873 0.034 Uiso 1 1 calc R . .
C4_11 C 0.7112(3) 0.6821(4) 0.3203(3) 0.0280(9) Uani 1 1 d . . .
H4_11 H 0.7182 0.7088 0.2716 0.034 Uiso 1 1 calc R . .
C5_11 C 0.7930(3) 0.7169(4) 0.4163(4) 0.0351(10) Uani 1 1 d . E .
H5_11 H 0.7866 0.6871 0.4633 0.042 Uiso 1 1 calc R . .
O6_11 O 0.8700(5) 0.7291(7) 0.3209(7) 0.088(2) Uiso 0.90 1 d P E 1
O6_11 O 0.943(3) 0.726(4) 0.495(3) 0.052(10) Uiso 0.10 1 d P E 2
C6_11 C 0.8670(4) 0.6978(6) 0.3986(6) 0.062(2) Uani 1 1 d . . .
O2_11 O 0.6055(2) 0.8460(3) 0.4101(3) 0.0364(8) Uani 1 1 d . . .
O3_11 O 0.5656(2) 0.6815(3) 0.2515(3) 0.0400(9) Uani 1 1 d . . .
O4_11 O 0.6895(2) 0.5831(3) 0.2828(3) 0.0293(7) Uani 1 1 d . . .
O5_11 O 0.8118(2) 0.8166(3) 0.4581(3) 0.0368(8) Uani 1 1 d . . .
C1_12 C 0.6856(3) 0.5433(4) 0.1884(3) 0.0260(9) Uani 1 1 d . . .
H1_12 H 0.6909 0.5918 0.1583 0.031 Uiso 1 1 calc R . .
C2_12 C 0.6007(3) 0.4708(4) 0.1242(3) 0.0280(9) Uani 1 1 d . . .
H2_12 H 0.5979 0.4419 0.0594 0.034 Uiso 1 1 calc R . .
C3_12 C 0.5911(3) 0.3959(4) 0.1709(3) 0.0273(9) Uani 1 1 d . . .
H3_12 H 0.5919 0.4232 0.2350 0.033 Uiso 1 1 calc R . .
C4_12 C 0.6630(3) 0.3524(4) 0.1849(3) 0.0255(9) Uani 1 1 d . . .
H4_12 H 0.6564 0.3159 0.1203 0.031 Uiso 1 1 calc R . .
C5_12 C 0.7477(3) 0.4269(4) 0.2393(3) 0.0277(9) Uani 1 1 d . . .
H5_12 H 0.7585 0.4545 0.3080 0.033 Uiso 1 1 calc R . .
C6_12 C 0.8188(3) 0.3865(4) 0.2380(4) 0.0363(10) Uani 1 1 d . . .
H6A_12 H 0.8704 0.4361 0.2704 0.044 Uiso 1 1 calc R . .
H6B_12 H 0.8247 0.3429 0.2747 0.044 Uiso 1 1 calc R . .
O2_12 O 0.5354(2) 0.5159(3) 0.1111(3) 0.0356(7) Uani 1 1 d . . .
O3_12 O 0.5145(2) 0.3251(3) 0.1076(4) 0.0422(9) Uani 1 1 d . . .
O4_12 O 0.6594(2) 0.2925(3) 0.2418(3) 0.0309(7) Uani 1 1 d . . .
O5_12 O 0.7493(2) 0.4990(3) 0.1955(3) 0.0291(7) Uani 1 1 d . . .
O6_12 O 0.8046(3) 0.3400(3) 0.1391(3) 0.0472(9) Uiso 1 1 d . . .
C1_13 C 0.6591(3) 0.1995(4) 0.2052(4) 0.0343(10) Uani 1 1 d . . .
H1_13 H 0.6579 0.1888 0.1400 0.041 Uiso 1 1 calc R . .
C2_13 C 0.5803(3) 0.1352(4) 0.1946(4) 0.0346(10) Uani 1 1 d . . .
H2_13 H 0.5800 0.0710 0.1674 0.042 Uiso 1 1 calc R . .
C3_13 C 0.5817(3) 0.1476(4) 0.2948(4) 0.0307(9) Uani 1 1 d . . .
H3_13 H 0.5819 0.2114 0.3236 0.037 Uiso 1 1 calc R . .
C4_13 C 0.6603(3) 0.1284(4) 0.3607(3) 0.0264(8) Uani 1 1 d . . .
H4_13 H 0.6569 0.0627 0.3356 0.032 Uiso 1 1 calc R . .
C5_13 C 0.7388(3) 0.1889(5) 0.3647(4) 0.0383(11) Uani 1 1 d . . .
H5_13 H 0.7470 0.2540 0.3996 0.046 Uiso 1 1 calc R . .
O6_13 O 0.8078(6) 0.0685(7) 0.3712(8) 0.108(3) Uani 1 1 d . . .
C6_13 C 0.8166(4) 0.1597(7) 0.4170(6) 0.065(2) Uani 1 1 d . . .
O2_13 O 0.5067(3) 0.1508(4) 0.1277(3) 0.0485(10) Uani 1 1 d . . .
O3_13 O 0.5090(2) 0.0838(4) 0.2830(3) 0.0479(10) Uani 1 1 d . . .
O4_13 O 0.6661(2) 0.1491(3) 0.4578(2) 0.0261(6) Uani 1 1 d . . .
O5_13 O 0.7308(3) 0.1807(4) 0.2679(3) 0.0428(9) Uani 1 1 d . . .
C1_14 C 0.6733(3) 0.0784(3) 0.5022(3) 0.0245(8) Uani 1 1 d . . .
H1_14 H 0.6688 0.0215 0.4542 0.029 Uiso 1 1 calc R . .
C2_14 C 0.6015(3) 0.0602(3) 0.5301(3) 0.0247(8) Uani 1 1 d . . .
H2_14 H 0.6057 0.0101 0.5594 0.030 Uiso 1 1 calc R . .
C3_14 C 0.6089(3) 0.1474(3) 0.6060(3) 0.0246(8) Uani 1 1 d . . .
H3_14 H 0.6049 0.1979 0.5773 0.029 Uiso 1 1 calc R . .
C4_14 C 0.6936(3) 0.1742(3) 0.6949(3) 0.0224(8) Uani 1 1 d . . .
H4_14 H 0.6959 0.1269 0.7279 0.027 Uiso 1 1 calc R . .
C5_14 C 0.7647(3) 0.1846(3) 0.6646(3) 0.0242(8) Uani 1 1 d . . .
H5_14 H 0.7675 0.2386 0.6414 0.029 Uiso 1 1 calc R . .
C6_14 C 0.8487(3) 0.1971(4) 0.7485(4) 0.0341(10) Uani 1 1 d . . .
H6A_14 H 0.8905 0.1983 0.7239 0.041 Uiso 1 1 calc R . .
H6B_14 H 0.8644 0.2564 0.7989 0.041 Uiso 1 1 calc R . .
O2_14 O 0.5229(2) 0.0325(3) 0.4449(3) 0.0324(7) Uani 1 1 d . . .
O3_14 O 0.5433(2) 0.1302(3) 0.6333(3) 0.0433(9) Uani 1 1 d . . .
O4_14 O 0.7029(2) 0.2615(3) 0.7610(2) 0.0258(6) Uani 1 1 d . . .
O5_14 O 0.7506(2) 0.1031(3) 0.5864(2) 0.0276(6) Uani 1 1 d . . .
O6_14 O 0.8479(3) 0.1253(3) 0.7913(3) 0.0411(8) Uani 1 1 d . . .
O_15 O 0.4636(6) 0.0200(5) 0.7475(6) 0.107(3) Uani 1 1 d . . .
O_16 O 0.0529(5) 0.0497(4) 0.6762(7) 0.091(2) Uani 1 1 d . . .
O_17 O 0.9554(3) 0.6329(4) 0.2408(4) 0.0693(15) Uani 1 1 d . . .
O_18 O 0.7729(5) 0.1536(6) 0.0558(6) 0.092(2) Uani 1 1 d . . .
O_19 O 0.8949(4) 0.1530(6) 0.9887(4) 0.0816(18) Uani 1 1 d . . .
OB_20 O 0.368(3) 0.859(3) 0.157(3) 0.086(9) Uiso 0.20 1 d P . .
OC_20 O 0.4141(19) 0.885(2) 0.205(2) 0.065(6) Uiso 0.20 1 d P . .
OA_20 O 0.5314(10) 0.8932(13) 0.2434(13) 0.109(4) Uiso 0.60 1 d P . .
OA_21 O 0.413(3) 0.966(3) 1.016(3) 0.161(12) Uiso 0.40 1 d P . .
OB_21 O 0.567(3) 0.945(3) 0.992(3) 0.153(11) Uiso 0.40 1 d P . .
OC_21 O 0.6056(17) 0.914(2) 1.032(2) 0.111(6) Uiso 0.40 1 d P . .
OD_21 O 0.5043(19) 1.000(2) 0.953(2) 0.112(7) Uiso 0.40 1 d P . .
OE_21 O 0.467(3) 1.008(3) 0.949(3) 0.086(9) Uiso 0.20 1 d P . .
OF_21 O 0.357(3) 0.943(3) 0.993(3) 0.097(10) Uiso 0.20 1 d P . .
OA_22 O 0.4412(11) 0.7245(12) 0.0435(12) 0.088(4) Uiso 0.50 1 d P . .
OB_22 O 0.4831(17) 0.7105(18) 0.0578(18) 0.119(6) Uiso 0.50 1 d P . .
O_24 O 0.1766(8) 0.9571(9) 0.7126(8) 0.102(5) Uani 0.79(4) 1 d P . .
OA_25 O 0.6373(10) 1.0570(12) 0.8749(13) 0.087(4) Uiso 0.50 1 d P . .
OB_25 O 0.6170(17) 1.045(2) 0.911(2) 0.132(7) Uiso 0.50 1 d P . .
OC_26 O 0.2117(19) 0.878(2) 0.864(2) 0.120 Uiso 0.37(2) 1 d P . .
OA_26 O 0.111(3) 0.812(3) 0.770(3) 0.120 Uiso 0.27(2) 1 d P . .
OX_26 O 0.0450(19) 0.773(2) 0.633(2) 0.120 Uiso 0.36(2) 1 d P . .
OA_29 O 0.0804(9) 0.8626(13) 0.9127(12) 0.150(5) Uani 1 1 d . . .
OA_30 O 0.1658(16) 0.7685(15) 0.0179(15) 0.217(10) Uani 1 1 d . . .
O_31 O 0.0112(4) 0.3305(6) 0.1245(5) 0.0836(18) Uani 1 1 d . . .
OA_33 O 0.0286(5) 0.8051(6) 0.2194(6) 0.061(2) Uiso 0.80 1 d P . .
OB_33 O 1.0132(11) 0.7826(14) 0.2257(12) 0.026(4) Uiso 0.20 1 d P . .
OA_34 O 0.5118(7) 0.1920(8) 0.9360(8) 0.068(2) Uiso 0.60 1 d P . .
OB_34 O 0.4808(13) 0.2154(15) 0.9221(15) 0.085(4) Uiso 0.40 1 d P . .
O_35 O 0.7772(14) 1.0251(13) 0.1614(16) 0.147(6) Uani 0.73 1 d P . .
OA_36 O 0.6278(16) 0.7670(18) 0.1217(18) 0.119(6) Uiso 0.50 1 d P . .
OB_36 O 0.5702(16) 0.7364(18) 0.0948(18) 0.120(6) Uiso 0.50 1 d P . .
OB_37 O 0.3430(17) 0.055(2) 0.855(2) 0.128(7) Uiso 0.50 1 d P . .
OA_37 O 0.3280(14) 0.0905(19) 0.8399(16) 0.109(6) Uiso 0.50 1 d P . .
OA_38 O 0.9382(8) -0.0251(10) 0.4605(10) 0.100(3) Uiso 0.70 1 d P . .
OB_38 O 0.989(2) -0.079(3) 0.498(3) 0.111(8) Uiso 0.30 1 d P . .
OA_39 O 0.964(2) 0.711(3) 0.730(3) 0.160 Uiso 0.52(3) 1 d P . .
OB_39 O 0.963(2) 0.693(3) 0.660(4) 0.172 Uiso 0.47(3) 1 d P . .
OB_40 O 0.036(3) 0.582(5) 0.411(6) 0.154 Uiso 0.31(4) 1 d P . .
OA_40 O 0.0379(9) 0.5491(14) 0.3724(14) 0.109 Uiso 0.69(3) 1 d P . .
OC_41 O 0.8977(15) 0.9548(19) 0.174(3) 0.24(2) Uani 0.86(9) 1 d P . .
CA_47 C 0.1993(2) 0.3613(3) 0.3724(3) 0.077(2) Uani 1 1 d GU . .
CB_47 C 0.2335(3) 0.3935(5) 0.3036(3) 0.124(5) Uani 1 1 d GU . .
CG_47 C 0.3288(3) 0.4255(6) 0.3442(4) 0.120(4) Uani 1 1 d GU . .
CD1_47 C 0.3713(4) 0.5196(6) 0.3948(6) 0.140(5) Uani 1 1 d GU . .
CD2_47 C 0.3732(4) 0.3626(7) 0.3274(7) 0.174(7) Uani 1 1 d GU . .
CE1_47 C 0.4569(4) 0.5505(7) 0.4269(6) 0.155(6) Uani 1 1 d GU . .
CE2_47 C 0.4589(4) 0.3934(9) 0.3601(8) 0.192(9) Uani 1 1 d GU . .
CZ_47 C 0.5007(3) 0.4874(9) 0.4097(7) 0.174(7) Uani 1 1 d GU . .
N_47 N 0.1089(2) 0.3221(4) 0.3195(3) 0.0753(17) Uani 1 1 d GU . .
CAC_47 C 0.0644(3) 0.2952(4) 0.3632(4) 0.093(3) Uani 1 1 d GU . .
CAC2_47 C -0.0270(3) 0.2426(6) 0.3017(5) 0.127(5) Uani 1 1 d GU . .
OAC_47 O 0.0978(3) 0.3131(7) 0.4539(4) 0.172(7) Uani 1 1 d GU . .
C_47 C 0.2235(3) 0.4433(5) 0.4625(4) 0.133(5) Uiso 1 1 d G . .
O_47 O 0.1839(5) 0.5039(4) 0.4608(7) 0.236(10) Uiso 1 1 d G . .
NAM_47 N 0.2881(4) 0.4479(8) 0.5427(3) 0.167(6) Uiso 1 1 d G . .
CA_51 C 0.8806(2) 0.4464(3) 0.5755(2) 0.092(3) Uani 1 1 d GU . .
CB_51 C 0.8041(3) 0.4805(3) 0.5215(2) 0.098(3) Uani 1 1 d GU . .
CG_51 C 0.7429(2) 0.4874(3) 0.5673(2) 0.082(2) Uani 1 1 d GU . .
CD1_51 C 0.7402(3) 0.5748(3) 0.6152(3) 0.099(3) Uani 1 1 d GU . .
CD2_51 C 0.6927(2) 0.4074(3) 0.5657(3) 0.105(3) Uani 1 1 d GU . .
CE1_51 C 0.6888(3) 0.5822(4) 0.6621(4) 0.106(3) Uani 1 1 d GU . .
CE2_51 C 0.6409(2) 0.4150(4) 0.6120(4) 0.120(4) Uani 1 1 d GU . .
CZ_51 C 0.6390(3) 0.5023(5) 0.6604(4) 0.111(4) Uani 1 1 d GU . .
NAM_51 N 0.9743(3) 0.3785(5) 0.5269(3) 0.153(6) Uani 1 1 d GU . .
C_51 C 0.9305(3) 0.4390(4) 0.5170(3) 0.110(4) Uani 1 1 d GU . .
O_51 O 0.9301(4) 0.4878(6) 0.4618(4) 0.181(7) Uani 1 1 d GU . .
N_51 N 0.9314(2) 0.5104(3) 0.6755(2) 0.083(2) Uani 1 1 d GU . .
CAC2_51 C 1.0018(3) 0.5489(4) 0.8552(2) 0.108(4) Uani 1 1 d GU . .
CAC_51 C 0.9635(2) 0.4810(3) 0.7515(2) 0.0676(19) Uani 1 1 d GU . .
OAC_51 O 0.9620(3) 0.3981(4) 0.7371(3) 0.110(3) Uani 1 1 d GU . .

loop_
_atom_site_aniso_label
_atom_site_aniso_U_11
_atom_site_aniso_U_22
_atom_site_aniso_U_33
_atom_site_aniso_U_23
_atom_site_aniso_U_13
_atom_site_aniso_U_12
C1_1 0.0226(19) 0.029(2) 0.027(2) 0.0137(17) 0.0043(16) 0.0017(16)
C2_1 0.032(2) 0.032(3) 0.027(2) 0.0101(17) 0.0091(18) 0.0091(17)
C3_1 0.0227(19) 0.037(3) 0.032(2) 0.0176(18) 0.0072(17) 0.0091(17)
C4_1 0.021(2) 0.034(3) 0.034(2) 0.0185(18) 0.0058(17) 0.0065(16)
C5_1 0.026(2) 0.046(3) 0.051(3) 0.029(2) 0.015(2) 0.0046(19)
O2_1 0.0399(18) 0.048(2) 0.0349(17) 0.0228(16) 0.0157(15) 0.0228(16)
O3_1 0.0321(18) 0.073(3) 0.051(2) 0.038(2) 0.0228(17) 0.0211(18)
O4_1 0.0315(16) 0.0311(19) 0.0261(15) 0.0136(12) 0.0079(12) 0.0005(12)
O5_1 0.0228(15) 0.043(2) 0.0354(17) 0.0209(15) 0.0032(13) -0.0021(13)
C6_1 0.031(3) 0.118(8) 0.108(6) 0.094(6) 0.023(3) 0.022(3)
C1_2 0.030(2) 0.035(3) 0.023(2) 0.0138(17) 0.0062(16) 0.0072(18)
C2_2 0.033(2) 0.039(3) 0.029(2) 0.0173(18) 0.0154(18) 0.0126(19)
C3_2 0.0209(18) 0.036(3) 0.027(2) 0.0178(17) 0.0091(16) 0.0061(16)
C4_2 0.0240(19) 0.025(2) 0.0192(17) 0.0063(15) 0.0086(15) 0.0040(15)
C5_2 0.0204(19) 0.034(3) 0.0240(19) 0.0096(16) 0.0072(15) 0.0022(16)
C6_2 0.022(2) 0.047(3) 0.033(2) 0.017(2) 0.0127(17) 0.0096(18)
O2_2 0.0387(19) 0.051(3) 0.055(2) 0.0298(18) 0.0273(17) 0.0239(17)
O3_2 0.0258(16) 0.040(2) 0.058(2) 0.0249(17) 0.0233(15) 0.0097(14)
O4_2 0.0320(15) 0.0288(18) 0.0194(13) 0.0035(12) 0.0076(12) 0.0041(12)
O5_2 0.0261(15) 0.0297(19) 0.0311(16) 0.0121(13) 0.0045(12) 0.0016(12)
O6_2 0.0367(18) 0.074(3) 0.0346(18) 0.0294(18) 0.0164(15) 0.0251(18)
C1_3 0.031(2) 0.030(3) 0.0224(19) 0.0053(16) 0.0084(16) 0.0100(17)
C2_3 0.027(2) 0.033(3) 0.027(2) 0.0066(17) 0.0139(17) 0.0064(17)
C3_3 0.0177(18) 0.032(2) 0.026(2) 0.0028(16) 0.0082(15) 0.0027(16)
C4_3 0.0215(19) 0.030(2) 0.0224(19) 0.0052(16) 0.0081(15) 0.0070(16)
C5_3 0.0207(19) 0.040(3) 0.025(2) -0.0001(17) 0.0065(16) 0.0024(17)
C6_3 0.023(2) 0.068(4) 0.049(3) -0.006(3) 0.009(2) 0.009(2)
O2_3 0.0379(18) 0.035(2) 0.0391(18) 0.0049(14) 0.0243(15) 0.0070(14)
O3_3 0.0234(15) 0.036(2) 0.0419(19) -0.0035(14) 0.0124(14) -0.0017(13)
O4_3 0.0284(14) 0.0264(17) 0.0210(14) 0.0061(11) 0.0091(11) 0.0095(12)
O5_3 0.0238(15) 0.042(2) 0.0261(15) 0.0023(13) 0.0035(12) 0.0092(13)
O6_3 0.080(4) 0.131(7) 0.077(4) 0.036(4) 0.036(3) 0.077(4)
C1_4 0.026(2) 0.028(2) 0.0251(19) 0.0086(16) 0.0128(16) 0.0115(16)
C2_4 0.0237(19) 0.024(2) 0.0254(19) 0.0055(15) 0.0121(16) 0.0019(15)
C3_4 0.0197(18) 0.033(2) 0.025(2) 0.0079(16) 0.0075(16) 0.0058(15)
C4_4 0.0201(18) 0.027(2) 0.0272(19) 0.0102(16) 0.0117(16) 0.0058(15)
C5_4 0.023(2) 0.032(3) 0.029(2) 0.0059(17) 0.0085(17) 0.0041(16)
C6_4 0.025(2) 0.064(4) 0.038(3) 0.009(2) 0.015(2) 0.010(2)
O2_4 0.0239(15) 0.040(2) 0.0335(16) 0.0098(13) 0.0143(13) 0.0009(12)
O3_4 0.0207(15) 0.069(3) 0.0257(16) 0.0125(16) 0.0051(13) 0.0033(15)
O4_4 0.0396(17) 0.0311(19) 0.0294(15) 0.0127(13) 0.0196(13) 0.0154(13)
O5_4 0.0263(15) 0.044(2) 0.0278(15) 0.0095(13) 0.0113(12) 0.0170(13)
O6_4 0.055(2) 0.066(3) 0.063(3) 0.014(2) 0.033(2) 0.031(2)
C1_5 0.048(3) 0.030(3) 0.039(2) 0.0133(19) 0.029(2) 0.016(2)
C2_5 0.046(3) 0.031(3) 0.028(2) 0.0091(17) 0.021(2) 0.0029(19)
C3_5 0.026(2) 0.035(3) 0.032(2) 0.0136(18) 0.0129(17) 0.0058(17)
C4_5 0.036(2) 0.025(2) 0.033(2) 0.0133(17) 0.0199(19) 0.0070(17)
C5_5 0.031(2) 0.039(3) 0.068(4) 0.032(3) 0.022(2) 0.016(2)
O2_5 0.053(2) 0.038(2) 0.041(2) 0.0141(16) 0.0175(17) -0.0085(17)
O3_5 0.0326(18) 0.055(3) 0.045(2) 0.0301(18) 0.0082(16) 0.0062(16)
O4_5 0.0388(16) 0.0227(17) 0.0256(14) 0.0113(11) 0.0184(13) 0.0105(12)
O5_5 0.053(2) 0.047(2) 0.064(2) 0.0328(19) 0.042(2) 0.0294(18)
C1_6 0.031(2) 0.026(2) 0.029(2) 0.0130(16) 0.0192(17) 0.0057(16)
C2_6 0.029(2) 0.025(2) 0.0235(19) 0.0084(16) 0.0104(16) 0.0034(16)
C3_6 0.0242(19) 0.026(2) 0.030(2) 0.0086(16) 0.0125(16) 0.0070(16)
C4_6 0.0246(19) 0.026(2) 0.0212(18) 0.0055(15) 0.0113(15) 0.0058(15)
C5_6 0.0238(19) 0.029(2) 0.0272(19) 0.0104(16) 0.0138(16) 0.0063(16)
C6_6 0.025(2) 0.034(3) 0.040(2) 0.0092(19) 0.0139(18) 0.0025(17)
O2_6 0.0299(16) 0.0303(19) 0.0290(16) 0.0070(13) 0.0055(13) 0.0004(13)
O3_6 0.0242(16) 0.031(2) 0.055(2) -0.0024(16) 0.0045(15) 0.0094(13)
O4_6 0.0325(15) 0.0274(18) 0.0262(15) 0.0050(12) 0.0152(12) 0.0055(12)
O5_6 0.0282(15) 0.0308(18) 0.0356(16) 0.0081(13) 0.0199(13) 0.0067(12)
O6_6 0.044(2) 0.037(2) 0.056(2) 0.0142(17) 0.0323(18) 0.0027(15)
C1_7 0.032(2) 0.027(2) 0.033(2) 0.0051(17) 0.0166(18) 0.0020(17)
C2_7 0.033(2) 0.027(2) 0.026(2) 0.0041(17) 0.0061(18) 0.0065(17)
C3_7 0.025(2) 0.031(3) 0.033(2) 0.0049(17) 0.0123(18) 0.0083(17)
C4_7 0.024(2) 0.024(2) 0.030(2) 0.0066(16) 0.0101(17) 0.0064(16)
C5_7 0.024(2) 0.037(3) 0.034(2) 0.0070(19) 0.0117(18) 0.0069(18)
C6_7 0.024(2) 0.066(4) 0.040(3) 0.003(2) 0.010(2) 0.006(2)
O2_7 0.0346(18) 0.039(2) 0.0379(19) 0.0003(15) 0.0001(15) 0.0133(15)
O3_7 0.0273(16) 0.049(2) 0.0355(17) 0.0023(15) 0.0093(14) 0.0161(15)
O4_7 0.0327(16) 0.0248(18) 0.0327(16) 0.0100(12) 0.0137(13) 0.0032(12)
O5_7 0.0307(17) 0.043(2) 0.0339(17) 0.0000(14) 0.0159(14) -0.0030(14)
O6_7 0.051(2) 0.054(3) 0.063(3) -0.013(2) 0.023(2) -0.019(2)
C1_8 0.027(2) 0.028(2) 0.0211(19) 0.0031(15) 0.0059(16) 0.0070(16)
C2_8 0.025(2) 0.029(2) 0.0211(18) 0.0030(16) 0.0090(16) 0.0002(16)
C3_8 0.0195(18) 0.028(2) 0.0206(17) 0.0038(15) 0.0077(15) 0.0046(15)
C4_8 0.0221(19) 0.025(2) 0.0242(18) 0.0101(15) 0.0104(15) 0.0048(15)
C5_8 0.0243(19) 0.028(2) 0.027(2) 0.0100(16) 0.0130(16) 0.0076(16)
O2_8 0.0306(17) 0.036(2) 0.0339(17) -0.0004(14) 0.0143(14) -0.0041(14)
O3_8 0.0233(15) 0.0337(19) 0.0410(18) 0.0021(14) 0.0154(14) 0.0054(12)
O4_8 0.0357(16) 0.0248(18) 0.0212(13) 0.0106(11) 0.0096(12) 0.0060(12)
O5_8 0.0224(14) 0.0258(17) 0.0282(15) 0.0037(12) 0.0030(12) 0.0056(12)
C1_9 0.034(2) 0.028(2) 0.0206(19) 0.0094(16) 0.0072(17) 0.0048(17)
C2_9 0.040(2) 0.025(2) 0.035(2) 0.0134(17) 0.0185(19) 0.0050(18)
C3_9 0.030(2) 0.031(3) 0.031(2) 0.0156(18) 0.0112(17) 0.0085(17)
C4_9 0.026(2) 0.029(2) 0.027(2) 0.0138(16) 0.0078(16) 0.0047(16)
C5_9 0.028(2) 0.040(3) 0.031(2) 0.0183(19) 0.0097(17) 0.0114(18)
C6_9 0.028(3) 0.067(5) 0.075(4) 0.044(4) 0.013(3) 0.007(3)
O2_9 0.046(2) 0.039(2) 0.048(2) 0.0224(16) 0.0309(17) 0.0145(16)
O3_9 0.0403(19) 0.044(2) 0.062(2) 0.0330(19) 0.0293(18) 0.0228(16)
O4_9 0.0317(15) 0.0275(18) 0.0227(14) 0.0096(12) 0.0080(12) 0.0036(12)
O5_9 0.0266(16) 0.035(2) 0.0301(16) 0.0147(14) -0.0005(13) 0.0012(13)
O6_9 0.062(3) 0.064(4) 0.138(7) 0.056(4) -0.014(4) -0.019(3)
C1_10 0.0238(19) 0.028(2) 0.0227(18) 0.0089(15) 0.0087(15) -0.0001(15)
C2_10 0.031(2) 0.029(2) 0.031(2) 0.0140(17) 0.0184(18) 0.0113(17)
C3_10 0.0235(19) 0.028(2) 0.0260(19) 0.0131(16) 0.0077(16) 0.0079(15)
C4_10 0.0210(18) 0.024(2) 0.0226(18) 0.0068(15) 0.0084(15) 0.0054(14)
C5_10 0.0220(19) 0.029(2) 0.028(2) 0.0102(16) 0.0075(16) 0.0070(16)
C6_10 0.022(2) 0.037(3) 0.039(2) 0.0117(19) 0.0122(18) 0.0080(17)
O2_10 0.0371(18) 0.052(2) 0.046(2) 0.0256(17) 0.0272(16) 0.0167(16)
O3_10 0.0250(15) 0.062(3) 0.0356(17) 0.0263(16) 0.0133(14) 0.0212(15)
O4_10 0.0316(15) 0.0240(17) 0.0259(15) 0.0031(12) 0.0103(12) 0.0033(12)
O5_10 0.0222(14) 0.0333(19) 0.0283(15) 0.0085(13) 0.0082(12) -0.0026(12)
O6_10 0.048(2) 0.041(3) 0.096(4) 0.028(2) 0.049(2) 0.0160(18)
C1_11 0.028(2) 0.031(2) 0.025(2) 0.0052(16) 0.0134(17) 0.0047(16)
C2_11 0.033(2) 0.033(3) 0.0214(19) 0.0062(16) 0.0116(17) 0.0122(18)
C3_11 0.0225(19) 0.031(2) 0.0217(19) 0.0013(16) 0.0047(16) 0.0066(16)
C4_11 0.028(2) 0.029(2) 0.028(2) 0.0049(16) 0.0153(17) 0.0073(16)
C5_11 0.027(2) 0.034(3) 0.034(2) -0.0017(19) 0.0096(19) 0.0078(18)
C6_11 0.030(3) 0.071(5) 0.068(4) -0.002(3) 0.018(3) 0.017(3)
O2_11 0.0372(17) 0.041(2) 0.0306(16) 0.0072(14) 0.0132(14) 0.0194(15)
O3_11 0.0256(16) 0.044(2) 0.0317(17) -0.0033(14) 0.0017(14) 0.0121(14)
O4_11 0.0354(16) 0.0311(18) 0.0244(14) 0.0071(12) 0.0171(12) 0.0095(13)
O5_11 0.0241(15) 0.034(2) 0.0414(18) -0.0030(14) 0.0155(13) -0.0015(12)
C1_12 0.029(2) 0.032(2) 0.0226(19) 0.0092(16) 0.0161(16) 0.0112(17)
C2_12 0.031(2) 0.034(3) 0.0245(19) 0.0116(17) 0.0145(17) 0.0145(18)
C3_12 0.024(2) 0.030(2) 0.030(2) 0.0101(17) 0.0136(16) 0.0065(16)
C4_12 0.0235(19) 0.034(3) 0.0238(18) 0.0125(16) 0.0140(16) 0.0076(16)
C5_12 0.024(2) 0.034(3) 0.028(2) 0.0133(17) 0.0117(16) 0.0100(17)
C6_12 0.025(2) 0.039(3) 0.049(3) 0.018(2) 0.0155(19) 0.0136(18)
O2_12 0.0292(16) 0.039(2) 0.0381(17) 0.0146(14) 0.0108(14) 0.0157(14)
O3_12 0.0201(15) 0.034(2) 0.063(2) 0.0175(17) 0.0102(15) 0.0048(13)
O4_12 0.0403(17) 0.0319(19) 0.0315(16) 0.0137(13) 0.0240(14) 0.0120(13)
O5_12 0.0294(15) 0.0316(18) 0.0321(15) 0.0118(13) 0.0184(13) 0.0091(12)
C1_13 0.046(3) 0.035(3) 0.033(2) 0.0154(19) 0.024(2) 0.018(2)
C2_13 0.046(3) 0.032(3) 0.027(2) 0.0145(18) 0.014(2) 0.012(2)
C3_13 0.032(2) 0.034(3) 0.032(2) 0.0172(18) 0.0170(18) 0.0079(18)
C4_13 0.030(2) 0.029(2) 0.0244(19) 0.0111(16) 0.0135(16) 0.0090(16)
C5_13 0.033(2) 0.052(3) 0.042(3) 0.022(2) 0.024(2) 0.015(2)
O6_13 0.097(5) 0.111(7) 0.139(7) 0.059(6) 0.049(5) 0.070(5)
C6_13 0.036(3) 0.105(7) 0.074(5) 0.054(5) 0.028(3) 0.028(3)
O2_13 0.050(2) 0.048(3) 0.0356(19) 0.0198(17) 0.0053(16) 0.0090(18)
O3_13 0.0283(17) 0.064(3) 0.043(2) 0.0322(19) 0.0059(15) -0.0030(16)
O4_13 0.0330(15) 0.0223(16) 0.0261(14) 0.0089(11) 0.0153(12) 0.0081(11)
O5_13 0.047(2) 0.061(3) 0.049(2) 0.0323(19) 0.0356(18) 0.0305(18)
C1_14 0.029(2) 0.021(2) 0.0232(18) 0.0082(15) 0.0101(16) 0.0092(15)
C2_14 0.0215(19) 0.022(2) 0.0229(18) 0.0062(15) 0.0051(15) 0.0011(14)
C3_14 0.0229(19) 0.026(2) 0.0214(18) 0.0067(15) 0.0075(15) 0.0056(15)
C4_14 0.0222(19) 0.021(2) 0.0210(18) 0.0058(14) 0.0074(15) 0.0056(14)
C5_14 0.0229(19) 0.024(2) 0.0237(19) 0.0064(15) 0.0086(16) 0.0076(15)
C6_14 0.020(2) 0.039(3) 0.033(2) 0.0035(19) 0.0079(18) 0.0036(17)
O2_14 0.0277(15) 0.0300(18) 0.0248(15) 0.0054(12) 0.0035(12) -0.0035(12)
O3_14 0.0227(15) 0.061(3) 0.0327(17) -0.0024(16) 0.0128(14) 0.0008(15)
O4_14 0.0294(14) 0.0254(17) 0.0209(13) 0.0069(11) 0.0094(11) 0.0084(11)
O5_14 0.0250(14) 0.0293(18) 0.0251(14) 0.0040(12) 0.0086(12) 0.0123(12)
O6_14 0.0383(18) 0.052(2) 0.0373(18) 0.0178(16) 0.0140(15) 0.0247(16)
O_15 0.122(6) 0.060(4) 0.090(5) 0.017(3) 0.001(4) 0.027(4)
O_16 0.096(4) 0.045(3) 0.152(6) 0.012(3) 0.093(5) 0.000(3)
O_17 0.063(3) 0.077(4) 0.059(3) -0.004(2) 0.035(2) 0.011(2)
O_18 0.098(5) 0.080(5) 0.086(4) 0.000(3) 0.048(4) 0.012(3)
O_19 0.079(4) 0.125(6) 0.051(3) 0.039(3) 0.024(3) 0.053(4)
O_24 0.136(10) 0.108(9) 0.090(7) 0.029(5) 0.071(7) 0.054(7)
OA_29 0.149(9) 0.205(15) 0.169(11) 0.105(11) 0.101(9) 0.095(10)
OA_30 0.28(2) 0.164(15) 0.154(13) 0.101(12) 0.042(14) 0.010(14)
O_31 0.081(4) 0.122(6) 0.060(3) 0.040(3) 0.030(3) 0.048(4)
O_35 0.204(17) 0.110(11) 0.182(16) 0.040(10) 0.135(15) 0.069(11)
OC_41 0.16(2) 0.16(2) 0.30(4) 0.09(2) 0.012(18) -0.011(14)
CA_47 0.095(5) 0.088(6) 0.050(4) 0.031(4) 0.026(4) 0.039(4)
CB_47 0.109(6) 0.168(12) 0.053(5) 0.041(6) 0.012(5) -0.019(7)
CG_47 0.107(6) 0.167(10) 0.051(5) 0.031(6) 0.017(5) -0.001(6)
CD1_47 0.104(7) 0.139(10) 0.142(12) 0.077(9) 0.013(8) 0.006(6)
CD2_47 0.170(11) 0.193(15) 0.121(12) 0.021(13) 0.047(12) 0.044(10)
CE1_47 0.107(8) 0.177(14) 0.136(13) 0.051(12) 0.023(9) 0.003(8)
CE2_47 0.174(12) 0.226(17) 0.167(18) 0.048(17) 0.074(15) 0.056(13)
CZ_47 0.143(13) 0.234(18) 0.147(15) 0.069(15) 0.065(12) 0.046(10)
N_47 0.094(4) 0.074(5) 0.060(3) 0.030(3) 0.029(3) 0.030(3)
CAC_47 0.103(6) 0.131(9) 0.077(5) 0.060(6) 0.046(5) 0.063(6)
CAC2_47 0.092(6) 0.202(17) 0.133(10) 0.087(10) 0.065(6) 0.068(7)
OAC_47 0.130(7) 0.35(2) 0.096(6) 0.134(10) 0.061(5) 0.109(10)
CA_51 0.118(7) 0.096(7) 0.050(4) 0.025(4) 0.018(4) 0.046(6)
CB_51 0.118(7) 0.113(9) 0.070(5) 0.045(5) 0.028(4) 0.056(6)
CG_51 0.122(6) 0.071(5) 0.047(3) 0.029(3) 0.019(4) 0.041(4)
CD1_51 0.149(9) 0.056(5) 0.063(5) 0.011(4) 0.027(5) 0.018(5)
CD2_51 0.171(11) 0.055(5) 0.093(7) 0.024(5) 0.062(7) 0.035(5)
CE1_51 0.186(12) 0.062(5) 0.071(5) 0.020(4) 0.055(7) 0.042(6)
CE2_51 0.205(13) 0.062(6) 0.116(9) 0.030(6) 0.091(9) 0.043(7)
CZ_51 0.193(12) 0.068(6) 0.083(6) 0.029(5) 0.067(8) 0.048(6)
NAM_51 0.156(12) 0.176(15) 0.144(12) 0.062(10) 0.056(9) 0.103(12)
C_51 0.121(8) 0.142(10) 0.054(4) 0.024(5) 0.018(5) 0.068(8)
O_51 0.215(14) 0.29(2) 0.153(10) 0.150(13) 0.118(11) 0.170(15)
N_51 0.124(6) 0.064(5) 0.051(3) 0.027(3) 0.021(3) 0.032(4)
CAC2_51 0.110(8) 0.115(8) 0.052(4) 0.020(4) 0.006(5) 0.000(7)
CAC_51 0.058(4) 0.077(5) 0.052(3) 0.033(3) 0.005(3) 0.009(3)
OAC_51 0.121(6) 0.082(5) 0.083(4) 0.050(3) -0.010(4) 0.027(4)

loop_
_atom_type_symbol
_atom_type_description
_atom_type_scat_dispersion_real
_atom_type_scat_dispersion_imag
_atom_type_scat_source
C C 0.0033 0.0016 'International Tables Vol C Tables 4.2.6.8 and 6.1.1.4'
H H 0.0000 0.0000 'International Tables Vol C Tables 4.2.6.8 and 6.1.1.4'
N N 0.0061 0.0033 'International Tables Vol C Tables 4.2.6.8 and 6.1.1.4'
O O 0.0106 0.0060 'International Tables Vol C Tables 4.2.6.8 and 6.1.1.4'

loop_
_geom_angle_atom_site_label_1
_geom_angle_atom_site_label_2
_geom_angle_atom_site_label_3
_geom_angle
O4_7 C1_1 O5_1 110.5(4)
O4_7 C1_1 C2_1 108.6(4)
O5_1 C1_1 C2_1 109.0(4)
O2_1 C2_1 C3_1 111.3(4)
O2_1 C2_1 C1_1 109.9(4)
C3_1 C2_1 C1_1 111.1(4)
O3_1 C3_1 C2_1 111.7(4)
O3_1 C3_1 C4_1 108.9(5)
C2_1 C3_1 C4_1 108.7(4)
O4_1 C4_1 C5_1 109.1(3)
O4_1 C4_1 C3_1 108.3(4)
C5_1 C4_1 C3_1 110.0(5)
O5_1 C5_1 C4_1 111.3(2)
O5_1 C5_1 C6_1 105.4
C4_1 C5_1 C6_1 112.9(3)
C4_1 O4_1 C1_2 118.5(2)
C1_1 O5_1 C5_1 114.0(2)
O6B_1 C6_1 O6A_1 85.0
O6B_1 C6_1 C5_1 116.4
O6A_1 C6_1 C5_1 116.2
O5_2 C1_2 O4_1 110.49(17)
O5_2 C1_2 C2_2 110.9(4)
O4_1 C1_2 C2_2 107.3(2)
O2_2 C2_2 C3_2 112.3(4)
O2_2 C2_2 C1_2 110.8(5)
C3_2 C2_2 C1_2 109.6(4)
O3_2 C3_2 C2_2 110.6(4)
O3_2 C3_2 C4_2 108.5(5)
C2_2 C3_2 C4_2 109.0(4)
O4_2 C4_2 C3_2 107.3(4)
O4_2 C4_2 C5_2 109.3(4)
C3_2 C4_2 C5_2 111.3(5)
O5_2 C5_2 C6_2 105.8(4)
O5_2 C5_2 C4_2 111.2(4)
C6_2 C5_2 C4_2 111.8(5)
O6_2 C6_2 C5_2 110.0(4)
C1_3 O4_2 C4_2 118.0(4)
C1_2 O5_2 C5_2 115.1(3)
O4_2 C1_3 O5_3 111.3(4)
O4_2 C1_3 C2_3 108.9(4)
O5_3 C1_3 C2_3 109.9(5)
O2_3 C2_3 C3_3 111.2(4)
O2_3 C2_3 C1_3 110.2(5)
C3_3 C2_3 C1_3 110.0(4)
O3_3 C3_3 C4_3 108.8(5)
O3_3 C3_3 C2_3 110.4(4)
C4_3 C3_3 C2_3 108.6(4)
O4_3 C4_3 C3_3 108.6(3)
O4_3 C4_3 C5_3 108.9(4)
C3_3 C4_3 C5_3 109.8(5)
O5_3 C5_3 C6_3 106.6(4)
O5_3 C5_3 C4_3 109.0(4)
C6_3 C5_3 C4_3 112.3(5)
O6_3 C6_3 C5_3 111.9(6)
C1_4 O4_3 C4_3 116.9(3)
C1_3 O5_3 C5_3 113.5(4)
O5_4 C1_4 O4_3 111.6(4)
O5_4 C1_4 C2_4 110.2(4)
O4_3 C1_4 C2_4 107.7(4)
O2_4 C2_4 C3_4 111.6(4)
O2_4 C2_4 C1_4 111.1(4)
C3_4 C2_4 C1_4 110.0(4)
O3_4 C3_4 C2_4 110.1(4)
O3_4 C3_4 C4_4 108.8(4)
C2_4 C3_4 C4_4 108.9(4)
O4_4 C4_4 C3_4 107.2(4)
O4_4 C4_4 C5_4 109.5(4)
C3_4 C4_4 C5_4 111.6(4)
O5_4 C5_4 C6_4 106.4(4)
O5_4 C5_4 C4_4 111.1(4)
C6_4 C5_4 C4_4 112.1(5)
O6_4 C6_4 C5_4 111.5(5)
C1_5 O4_4 C4_4 117.9(4)
C1_4 O5_4 C5_4 114.9(4)
O5_5 C1_5 O4_4 110.9(5)
O5_5 C1_5 C2_5 109.9(5)
O4_4 C1_5 C2_5 108.1(5)
O2_5 C2_5 C3_5 111.8(5)
O2_5 C2_5 C1_5 111.2(5)
C3_5 C2_5 C1_5 110.2(4)
O3_5 C3_5 C2_5 109.7(4)
O3_5 C3_5 C4_5 108.5(5)
C2_5 C3_5 C4_5 109.9(4)
O4_5 C4_5 C3_5 108.7(4)
O4_5 C4_5 C5_5 108.4(4)
C3_5 C4_5 C5_5 110.2(5)
O5_5 C5_5 C6B_5 110.4(9)
O5_5 C5_5 C4_5 110.8(5)
C6B_5 C5_5 C4_5 118.6(9)
O5_5 C5_5 C6A_5 101.5(7)
C6B_5 C5_5 C6A_5 20.6(7)
C4_5 C5_5 C6A_5 107.5(7)
C4_5 O4_5 C1_6 118.0(4)
C1_5 O5_5 C5_5 114.9(4)
O6A_5 C6A_5 C5_5 123.5(15)
O6B_5 C6B_5 C5_5 116(2)
O5_6 C1_6 O4_5 111.0(4)
O5_6 C1_6 C2_6 110.5(5)
O4_5 C1_6 C2_6 108.3(4)
O2_6 C2_6 C3_6 111.5(4)
O2_6 C2_6 C1_6 111.0(5)
C3_6 C2_6 C1_6 109.1(4)
O3_6 C3_6 C4_6 110.2(5)
O3_6 C3_6 C2_6 108.8(4)
C4_6 C3_6 C2_6 108.2(4)
O4_6 C4_6 C3_6 107.6(4)
O4_6 C4_6 C5_6 108.9(4)
C3_6 C4_6 C5_6 111.8(5)
O5_6 C5_6 C6_6 106.6(4)
O5_6 C5_6 C4_6 111.1(4)
C6_6 C5_6 C4_6 112.5(5)
O6_6 C6_6 C5_6 111.9(4)
C1_7 O4_6 C4_6 117.6(4)
C1_6 O5_6 C5_6 114.7(4)
O5_7 C1_7 O4_6 112.2(4)
O5_7 C1_7 C2_7 110.4(5)
O4_6 C1_7 C2_7 108.0(4)
O2_7 C2_7 C3_7 111.2(5)
O2_7 C2_7 C1_7 110.3(5)
C3_7 C2_7 C1_7 108.8(4)
O3_7 C3_7 C4_7 108.9(4)
O3_7 C3_7 C2_7 109.7(4)
C4_7 C3_7 C2_7 109.0(4)
O4_7 C4_7 C3_7 107.9(4)
O4_7 C4_7 C5_7 109.9(4)
C3_7 C4_7 C5_7 109.3(4)
O5_7 C5_7 C6_7 104.3(4)
O5_7 C5_7 C4_7 111.2(4)
C6_7 C5_7 C4_7 111.8(5)
O6_7 C6_7 C5_7 112.5(5)
C1_1 O4_7 C4_7 118.0(4)
C1_7 O5_7 C5_7 114.8(4)
O5_8 C1_8 O4_14 110.7(4)
O5_8 C1_8 C2_8 110.3(4)
O4_14 C1_8 C2_8 108.3(4)
O2_8 C2_8 C3_8 111.1(4)
O2_8 C2_8 C1_8 109.5(4)
C3_8 C2_8 C1_8 109.6(4)
O3_8 C3_8 C2_8 110.6(4)
O3_8 C3_8 C4_8 108.3(4)
C2_8 C3_8 C4_8 109.2(4)
O4_8 C4_8 C3_8 107.8(4)
O4_8 C4_8 C5_8 109.2(4)
C3_8 C4_8 C5_8 109.8(4)
O5_8 C5_8 C6_8 104.6(4)
O5_8 C5_8 C4_8 111.3(4)
C6_8 C5_8 C4_8 112.5(4)
O6_8 C6_8 C5_8 111.6(4)
C1_9 O4_8 C4_8 117.7(4)
C1_8 O5_8 C5_8 114.9(4)
O5_9 C1_9 O4_8 111.2(4)
O5_9 C1_9 C2_9 109.1(5)
O4_8 C1_9 C2_9 107.9(4)
O2_9 C2_9 C3_9 112.1(4)
O2_9 C2_9 C1_9 110.0(5)
C3_9 C2_9 C1_9 109.9(4)
O3_9 C3_9 C2_9 109.8(4)
O3_9 C3_9 C4_9 110.8(5)
C2_9 C3_9 C4_9 109.8(4)
O4_9 C4_9 C3_9 108.9(3)
O4_9 C4_9 C5_9 109.2(3)
C3_9 C4_9 C5_9 110.4(4)
O5_9 C5_9 C6_9 109.0
O5_9 C5_9 C4_9 110.3(2)
C6_9 C5_9 C4_9 113.7(3)
C5_9 C6_9 O6_9 104.8
C1_10 O4_9 C4_9 118.8(2)
C1_9 O5_9 C5_9 116.3(2)
O4_9 C1_10 O5_10 111.95(17)
O4_9 C1_10 C2_10 108.0(2)
O5_10 C1_10 C2_10 109.8(4)
O2_10 C2_10 C1_10 110.7(4)
O2_10 C2_10 C3_10 110.7(4)
C1_10 C2_10 C3_10 109.1(4)
O3_10 C3_10 C4_10 109.3(4)
O3_10 C3_10 C2_10 109.1(4)
C4_10 C3_10 C2_10 108.5(4)
O4_10 C4_10 C3_10 106.8(4)
O4_10 C4_10 C5_10 108.6(4)
C3_10 C4_10 C5_10 110.9(4)
O5_10 C5_10 C6_10 105.9(4)
O5_10 C5_10 C4_10 110.6(4)
C6_10 C5_10 C4_10 111.1(5)
O6_10 C6_10 C5_10 111.1(4)
C1_11 O4_10 C4_10 117.4(5)
C1_10 O5_10 C5_10 114.3(3)
O5_11 C1_11 O4_10 110.3(4)
O5_11 C1_11 C2_11 109.8(4)
O4_10 C1_11 C2_11 109.0(4)
O2_11 C2_11 C3_11 111.8(4)
O2_11 C2_11 C1_11 109.5(4)
C3_11 C2_11 C1_11 110.7(4)
O3_11 C3_11 C2_11 109.3(4)
O3_11 C3_11 C4_11 110.3(4)
C2_11 C3_11 C4_11 107.8(4)
O4_11 C4_11 C3_11 108.1(4)
O4_11 C4_11 C5_11 109.0(4)
C3_11 C4_11 C5_11 109.9(4)
O5_11 C5_11 C6_11 107.1(5)
O5_11 C5_11 C4_11 108.9(4)
C6_11 C5_11 C4_11 112.3(5)
O6_11 C6_11 O6_11 120(2)
O6_11 C6_11 C5_11 110.1(7)
O6_11 C6_11 C5_11 109.7(19)
C1_12 O4_11 C4_11 117.1(4)
C1_11 O5_11 C5_11 114.7(4)
O5_12 C1_12 O4_11 111.2(4)
O5_12 C1_12 C2_12 108.9(5)
O4_11 C1_12 C2_12 107.9(4)
O2_12 C2_12 C3_12 111.2(4)
O2_12 C2_12 C1_12 109.6(5)
C3_12 C2_12 C1_12 110.1(4)
O3_12 C3_12 C2_12 110.0(4)
O3_12 C3_12 C4_12 108.6(5)
C2_12 C3_12 C4_12 108.7(4)
O4_12 C4_12 C3_12 107.3(4)
O4_12 C4_12 C5_12 109.4(4)
C3_12 C4_12 C5_12 111.4(5)
O5_12 C5_12 C6_12 106.4(4)
O5_12 C5_12 C4_12 112.0(4)
C6_12 C5_12 C4_12 112.0(5)
O6_12 C6_12 C5_12 111.7(4)
C1_13 O4_12 C4_12 118.4(4)
C1_12 O5_12 C5_12 114.2(4)
O5_13 C1_13 O4_12 111.4(5)
O5_13 C1_13 C2_13 110.5(5)
O4_12 C1_13 C2_13 108.8(4)
O2_13 C2_13 C3_13 111.3(5)
O2_13 C2_13 C1_13 111.2(5)
C3_13 C2_13 C1_13 110.0(4)
O3_13 C3_13 C2_13 108.8(4)
O3_13 C3_13 C4_13 110.7(5)
C2_13 C3_13 C4_13 108.3(4)
O4_13 C4_13 C3_13 108.4(4)
O4_13 C4_13 C5_13 108.9(4)
C3_13 C4_13 C5_13 111.4(5)
O5_13 C5_13 C6_13 106.3(5)
O5_13 C5_13 C4_13 111.1(4)
C6_13 C5_13 C4_13 112.0(6)
O6_13 C6_13 C5_13 111.3(7)
C1_14 O4_13 C4_13 117.9(4)
C1_13 O5_13 C5_13 115.0(4)
O5_14 C1_14 O4_13 111.5(4)
O5_14 C1_14 C2_14 110.3(4)
O4_13 C1_14 C2_14 108.7(4)
O2_14 C2_14 C3_14 110.6(4)
O2_14 C2_14 C1_14 110.7(5)
C3_14 C2_14 C1_14 109.1(4)
O3_14 C3_14 C2_14 109.2(4)
O3_14 C3_14 C4_14 111.1(5)
C2_14 C3_14 C4_14 108.5(4)
O4_14 C4_14 C3_14 107.6(4)
O4_14 C4_14 C5_14 108.8(4)
C3_14 C4_14 C5_14 111.4(4)
O5_14 C5_14 C6_14 106.6(4)
O5_14 C5_14 C4_14 110.6(4)
C6_14 C5_14 C4_14 112.7(5)
O6_14 C6_14 C5_14 112.4(4)
C1_8 O4_14 C4_14 117.9(4)
C1_14 O5_14 C5_14 114.8(4)
OC_21 OB_21 OD_21 166(4)
OE_21 OD_21 OB_21 145(5)
OA_22 OB_22 OB_36 150(3)
OA_36 OB_36 OB_22 168(3)
N_47 CA_47 C_47 111.1
N_47 CA_47 CB_47 110.1
C_47 CA_47 CB_47 108.9
CG_47 CB_47 CA_47 116.5
CD2_47 CG_47 CD1_47 119.4
CD2_47 CG_47 CB_47 120.8
CD1_47 CG_47 CB_47 119.7
CE1_47 CD1_47 CG_47 120.4
CE2_47 CD2_47 CG_47 120.2
CD1_47 CE1_47 CZ_47 119.8
CD2_47 CE2_47 CZ_47 120.0
CE1_47 CZ_47 CE2_47 120.2
CAC_47 N_47 CA_47 121.9
OAC_47 CAC_47 N_47 119.5
OAC_47 CAC_47 CAC2_47 121.0
N_47 CAC_47 CAC2_47 119.5
O_47 C_47 NAM_47 122.0
O_47 C_47 CA_47 122.0
NAM_47 C_47 CA_47 116.0
N_51 CA_51 C_51 111.1
N_51 CA_51 CB_51 110.1
C_51 CA_51 CB_51 108.8
CG_51 CB_51 CA_51 116.4
CD2_51 CG_51 CD1_51 119.5
CD2_51 CG_51 CB_51 120.8
CD1_51 CG_51 CB_51 119.6
CE1_51 CD1_51 CG_51 120.2
CE2_51 CD2_51 CG_51 120.1
CD1_51 CE1_51 CZ_51 120.0
CD2_51 CE2_51 CZ_51 120.2
CE1_51 CZ_51 CE2_51 120.0
O_51 C_51 NAM_51 122.0
O_51 C_51 CA_51 122.0
NAM_51 C_51 CA_51 116.0
CAC_51 N_51 CA_51 122.0
OAC_51 CAC_51 N_51 119.5
OAC_51 CAC_51 CAC2_51 121.0
N_51 CAC_51 CAC2_51 119.5

loop_
_geom_bond_atom_site_label_1
_geom_bond_atom_site_label_2
_geom_bond_distance
C1_1 O4_7 1.417(7)
C1_1 O5_1 1.432(6)
C1_1 C2_1 1.524(8)
C2_1 O2_1 1.438(6)
C2_1 C3_1 1.511(8)
C3_1 O3_1 1.404(6)
C3_1 C4_1 1.544(7)
C4_1 O4_1 1.417(7)
C4_1 C5_1 1.519(6)
C5_1 O5_1 1.4364
C5_1 C6_1 1.5319
O4_1 C1_2 1.4395
C6_1 O6B_1 1.2077
C6_1 O6A_1 1.2151
C1_2 O5_2 1.412(5)
C1_2 C2_2 1.514(7)
C2_2 O2_2 1.426(7)
C2_2 C3_2 1.502(9)
C3_2 O3_2 1.434(6)
C3_2 C4_2 1.518(7)
C4_2 O4_2 1.439(7)
C4_2 C5_2 1.548(7)
C5_2 O5_2 1.434(8)
C5_2 C6_2 1.522(7)
C6_2 O6_2 1.408(8)
O4_2 C1_3 1.410(8)
C1_3 O5_3 1.414(7)
C1_3 C2_3 1.529(8)
C2_3 O2_3 1.417(7)
C2_3 C3_3 1.519(8)
C3_3 O3_3 1.434(7)
C3_3 C4_3 1.512(7)
C4_3 O4_3 1.436(8)
C4_3 C5_3 1.538(7)
C5_3 O5_3 1.443(8)
C5_3 C6_3 1.502(8)
C6_3 O6_3 1.393(13)
O4_3 C1_4 1.425(8)
C1_4 O5_4 1.411(6)
C1_4 C2_4 1.524(7)
C2_4 O2_4 1.428(6)
C2_4 C3_4 1.511(8)
C3_4 O3_4 1.431(7)
C3_4 C4_4 1.523(7)
C4_4 O4_4 1.431(7)
C4_4 C5_4 1.536(7)
C5_4 O5_4 1.437(8)
C5_4 C6_4 1.518(8)
C6_4 O6_4 1.450(10)
O4_4 C1_5 1.420(8)
C1_5 O5_5 1.417(8)
C1_5 C2_5 1.533(9)
C2_5 O2_5 1.417(7)
C2_5 C3_5 1.497(10)
C3_5 O3_5 1.440(7)
C3_5 C4_5 1.529(7)
C4_5 O4_5 1.426(8)
C4_5 C5_5 1.537(8)
C5_5 O5_5 1.443(10)
C5_5 C6B_5 1.510(19)
C5_5 C6A_5 1.559(15)
O4_5 C1_6 1.431(6)
C6A_5 O6A_5 1.17(2)
C6B_5 O6B_5 1.42(4)
C1_6 O5_6 1.404(7)
C1_6 C2_6 1.526(7)
C2_6 O2_6 1.426(7)
C2_6 C3_6 1.523(7)
C3_6 O3_6 1.420(7)
C3_6 C4_6 1.523(7)
C4_6 O4_6 1.433(7)
C4_6 C5_6 1.528(7)
C5_6 O5_6 1.448(7)
C5_6 C6_6 1.523(8)
C6_6 O6_6 1.434(8)
O4_6 C1_7 1.422(9)
C1_7 O5_7 1.395(7)
C1_7 C2_7 1.542(8)
C2_7 O2_7 1.417(7)
C2_7 C3_7 1.520(9)
C3_7 O3_7 1.431(7)
C3_7 C4_7 1.515(7)
C4_7 O4_7 1.428(8)
C4_7 C5_7 1.536(7)
C5_7 O5_7 1.440(8)
C5_7 C6_7 1.522(8)
C6_7 O6_7 1.426(12)
C1_8 O5_8 1.415(7)
C1_8 O4_14 1.419(8)
C1_8 C2_8 1.523(7)
C2_8 O2_8 1.429(7)
C2_8 C3_8 1.501(9)
C3_8 O3_8 1.440(6)
C3_8 C4_8 1.523(7)
C4_8 O4_8 1.433(8)
C4_8 C5_8 1.532(7)
C5_8 O5_8 1.451(8)
C5_8 C6_8 1.514(7)
C6_8 O6_8 1.428(8)
O4_8 C1_9 1.410(7)
C1_9 O5_9 1.409(6)
C1_9 C2_9 1.536(8)
C2_9 O2_9 1.429(6)
C2_9 C3_9 1.519(8)
C3_9 O3_9 1.434(6)
C3_9 C4_9 1.521(8)
C4_9 O4_9 1.425(7)
C4_9 C5_9 1.538(6)
C5_9 O5_9 1.4323
C5_9 C6_9 1.4998
C6_9 O6_9 1.6007
O4_9 C1_10 1.4051
C1_10 O5_10 1.424(5)
C1_10 C2_10 1.523(6)
C2_10 O2_10 1.422(7)
C2_10 C3_10 1.528(8)
C3_10 O3_10 1.423(6)
C3_10 C4_10 1.516(7)
C4_10 O4_10 1.443(7)
C4_10 C5_10 1.549(7)
C5_10 O5_10 1.443(8)
C5_10 C6_10 1.520(8)
C6_10 O6_10 1.403(9)
O4_10 C1_11 1.414(7)
C1_11 O5_11 1.414(7)
C1_11 C2_11 1.527(7)
C2_11 O2_11 1.419(7)
C2_11 C3_11 1.520(9)
C3_11 O3_11 1.433(7)
C3_11 C4_11 1.525(7)
C4_11 O4_11 1.428(8)
C4_11 C5_11 1.539(8)
C5_11 O5_11 1.448(9)
C5_11 C6_11 1.527(8)
O6_11 C6_11 1.415(14)
O6_11 C6_11 1.49(5)
O4_11 C1_12 1.423(7)
C1_12 O5_12 1.413(7)
C1_12 C2_12 1.534(8)
C2_12 O2_12 1.436(7)
C2_12 C3_12 1.521(8)
C3_12 O3_12 1.428(7)
C3_12 C4_12 1.523(7)
C4_12 O4_12 1.428(7)
C4_12 C5_12 1.538(7)
C5_12 O5_12 1.433(7)
C5_12 C6_12 1.522(7)
C6_12 O6_12 1.437(9)
O4_12 C1_13 1.412(8)
C1_13 O5_13 1.411(7)
C1_13 C2_13 1.527(9)
C2_13 O2_13 1.433(7)
C2_13 C3_13 1.515(9)
C3_13 O3_13 1.430(7)
C3_13 C4_13 1.517(7)
C4_13 O4_13 1.426(8)
C4_13 C5_13 1.541(8)
C5_13 O5_13 1.427(9)
C5_13 C6_13 1.527(9)
O6_13 C6_13 1.372(15)
O4_13 C1_14 1.414(7)
C1_14 O5_14 1.412(7)
C1_14 C2_14 1.528(7)
C2_14 O2_14 1.430(6)
C2_14 C3_14 1.518(7)
C3_14 O3_14 1.416(7)
C3_14 C4_14 1.523(7)
C4_14 O4_14 1.431(7)
C4_14 C5_14 1.532(7)
C5_14 O5_14 1.439(7)
C5_14 C6_14 1.517(7)
C6_14 O6_14 1.416(8)
OB_20 OC_20 0.83(4)
OA_21 OF_21 0.92(5)
OB_21 OC_21 1.00(4)
OB_21 OD_21 1.55(6)
OD_21 OE_21 0.70(4)
OA_22 OB_22 0.78(2)
OB_22 OB_36 1.40(4)
OA_25 OB_25 0.82(3)
OC_26 OA_26 1.78(5)
OA_34 OB_34 0.71(2)
OA_36 OB_36 0.95(3)
OB_37 OA_37 0.69(3)
OA_38 OB_38 1.39(4)
OA_39 OB_39 1.04(4)
OB_40 OA_40 0.72(7)
CA_47 N_47 1.4596
CA_47 C_47 1.5086
CA_47 CB_47 1.5600
CB_47 CG_47 1.5352
CG_47 CD2_47 1.3972
CG_47 CD1_47 1.3990
CD1_47 CE1_47 1.3902
CD2_47 CE2_47 1.3918
CE1_47 CZ_47 1.3925
CE2_47 CZ_47 1.3943
N_47 CAC_47 1.3171
CAC_47 OAC_47 1.2371
CAC_47 CAC2_47 1.5144
C_47 O_47 1.2631
C_47 NAM_47 1.3148
CA_51 N_51 1.4583
CA_51 C_51 1.5107
CA_51 CB_51 1.5593
CB_51 CG_51 1.5373
CG_51 CD2_51 1.3980
CG_51 CD1_51 1.3986
CD1_51 CE1_51 1.3905
CD2_51 CE2_51 1.3902
CE1_51 CZ_51 1.3923
CE2_51 CZ_51 1.3940
NAM_51 C_51 1.3149
C_51 O_51 1.2629
N_51 CAC_51 1.3176
CAC2_51 CAC_51 1.5144
CAC_51 OAC_51 1.2377

loop_
_geom_torsion_atom_site_label_1
_geom_torsion_atom_site_label_2
_geom_torsion_atom_site_label_3
_geom_torsion_atom_site_label_4
_geom_torsion
CD1_47 CG_47 CB_47 CA_47 -92.2
CD2_47 CG_47 CB_47 CA_47 90.7
CG_47 CB_47 CA_47 N_47 -172.8
CG_47 CB_47 CA_47 C_47 65.2
CB_47 CA_47 C_47 O_47 79.5
CB_47 CA_47 C_47 NAM_47 -100.6
CB_47 CA_47 N_47 CAC_47 -175.7
CA_47 N_47 CAC_47 OAC_47 8.7
CA_47 N_47 CAC_47 CAC2_47 -171.3
CA_47 N_47 CAC_47 CAC2_47 -171.3
N_47 CA_47 C_47 O_47 -41.9
N_47 CA_47 C_47 NAM_47 138.1
C_47 CA_47 N_47 CAC_47 -55.0
CD1_51 CG_51 CB_51 CA_51 108.2
CD2_51 CG_51 CB_51 CA_51 -68.9
CG_51 CB_51 CA_51 N_51 -61.3
CG_51 CB_51 CA_51 C_51 176.8
CB_51 CA_51 C_51 O_51 26.6
CB_51 CA_51 C_51 NAM_51 -153.3
CB_51 CA_51 N_51 CAC_51 138.0
CA_51 N_51 CAC_51 OAC_51 11.4
CA_51 N_51 CAC_51 CAC2_51 -168.6
N_51 CA_51 C_51 O_51 -94.7
N_51 CA_51 C_51 NAM_51 85.3
C_51 CA_51 N_51 CAC_51 -101.4
